data_2211301
loop_
_publ_author_name
'Zhenming Zhang'
'Gao Jian'
'Daqi Wang'
'Tongtao Xu'

_publ_section_title
;
 Bis{\m-1-[bis(3-aminopropyl)amino]propan-2-olato}zinc(II)
 bis(perchlorate)
;
_journal_coeditor_code BI2105
_journal_issue 12
_journal_name_full 'Acta Crystallographica Section E'
_journal_page_first m3412
_journal_page_last m3413
_journal_paper_doi 10.1107/S1600536806048276
_journal_volume 62
_journal_year 2006
_chemical_formula_iupac '[Zn2(C9 H22 N3 O)2](Cl O4)2'
_chemical_formula_moiety 'C18 H44 N6 O2 Zn2, 2(Cl O4)'
_chemical_formula_sum 'C18 H44 Cl2 N6 O10 Zn2'
_chemical_formula_weight 706.23
_space_group_IT_number 14
_symmetry_cell_setting monoclinic
_symmetry_space_group_name_Hall '-P 2yn'
_symmetry_space_group_name_H-M 'P 1 21/n 1'
_atom_sites_solution_hydrogens geom
_atom_sites_solution_primary direct
_atom_sites_solution_secondary difmap
_audit_creation_method SHELXL-97
_cell_angle_alpha 90.00
_cell_angle_beta 98.228(9)
_cell_angle_gamma 90.00
_cell_formula_units_Z 2
_cell_length_a 7.961(5)
_cell_length_b 15.255(10)
_cell_length_c 12.128(8)
_cell_measurement_reflns_used 1228
_cell_measurement_temperature 298(2)
_cell_measurement_theta_max 21.00
_cell_measurement_theta_min 2.16
_cell_volume 1457.7(16)
_computing_cell_refinement 'SAINT (Bruker, 2003)'
_computing_data_collection 'SMART (Bruker, 2003)'
_computing_data_reduction SAINT
_computing_molecular_graphics 'SHELXTL (Bruker, 1997)'
_computing_publication_material SHELXTL
_computing_structure_refinement 'SHELXL97 (Sheldrick, 1997)'
_computing_structure_solution 'SHELXS97 (Sheldrick, 1997)'
_diffrn_ambient_temperature 298(2)
_diffrn_measured_fraction_theta_full 0.986
_diffrn_measured_fraction_theta_max 0.986
_diffrn_measurement_device_type 'Bruker SMART CCD'
_diffrn_measurement_method '\f and \w scans'
_diffrn_radiation_monochromator graphite
_diffrn_radiation_source 'fine-focus sealed tube'
_diffrn_radiation_type MoK\a
_diffrn_radiation_wavelength 0.71073
_diffrn_reflns_av_R_equivalents 0.1561
_diffrn_reflns_av_sigmaI/netI 0.1672
_diffrn_reflns_limit_h_max 8
_diffrn_reflns_limit_h_min -9
_diffrn_reflns_limit_k_max 18
_diffrn_reflns_limit_k_min -16
_diffrn_reflns_limit_l_max 14
_diffrn_reflns_limit_l_min -14
_diffrn_reflns_number 7190
_diffrn_reflns_theta_full 25.00
_diffrn_reflns_theta_max 25.00
_diffrn_reflns_theta_min 2.16
_diffrn_standards_number 0
_exptl_absorpt_coefficient_mu 1.887
_exptl_absorpt_correction_T_max 0.849
_exptl_absorpt_correction_T_min 0.660
_exptl_absorpt_correction_type multi-scan
_exptl_absorpt_process_details '(SADABS; Sheldrick, 2002)'
_exptl_crystal_colour colourless
_exptl_crystal_density_diffrn 1.609
_exptl_crystal_density_method 'not measured'
_exptl_crystal_description prism
_exptl_crystal_F_000 736
_exptl_crystal_size_max 0.24
_exptl_crystal_size_mid 0.11
_exptl_crystal_size_min 0.09
_refine_diff_density_max 0.464
_refine_diff_density_min -0.441
_refine_ls_extinction_method none
_refine_ls_goodness_of_fit_ref 0.953
_refine_ls_hydrogen_treatment constr
_refine_ls_matrix_type full
_refine_ls_number_parameters 200
_refine_ls_number_reflns 2543
_refine_ls_number_restraints 187
_refine_ls_restrained_S_all 0.955
_refine_ls_R_factor_all 0.1300
_refine_ls_R_factor_gt 0.0539
_refine_ls_shift/su_max 0.000
_refine_ls_shift/su_mean 0.000
_refine_ls_structure_factor_coef Fsqd
_refine_ls_weighting_details 'calc w=1/[\s^2^(Fo^2^)]'
_refine_ls_weighting_scheme calc
_refine_ls_wR_factor_gt 0.0826
_refine_ls_wR_factor_ref 0.0981
_reflns_number_gt 1294
_reflns_number_total 2543
_reflns_threshold_expression I>2\s(I)
_cod_data_source_file bi2105.cif
_cod_data_source_block I
_cod_original_sg_symbol_H-M 'P 21/n'
_cod_database_code 2211301
_cod_database_fobs_code 2211301

loop_
_symmetry_equiv_pos_as_xyz
'x, y, z'
'-x+1/2, y+1/2, -z+1/2'
'-x, -y, -z'
'x-1/2, -y-1/2, z-1/2'

loop_
_atom_site_type_symbol
_atom_site_label
_atom_site_fract_x
_atom_site_fract_y
_atom_site_fract_z
_atom_site_U_iso_or_equiv
_atom_site_adp_type
_atom_site_calc_flag
_atom_site_refinement_flags
_atom_site_occupancy
_atom_site_disorder_assembly
_atom_site_disorder_group
Zn Zn1 1.03932(9) 0.52032(5) 0.12635(6) 0.0326(2) Uani d . 1 . .
Cl Cl1 0.6278(2) 0.31095(14) 0.58546(16) 0.0524(5) Uani d DU 1 . .
N N1 0.8773(6) 0.4773(4) 0.2520(4) 0.0390(13) Uani d . 1 . .
N N2 1.2465(7) 0.4498(4) 0.1949(5) 0.0644(19) Uani d . 1 . .
H H2A 1.2497 0.4021 0.1516 0.077 Uiso calc R 1 . .
H H2B 1.3377 0.4824 0.1855 0.077 Uiso calc R 1 . .
N N3 1.0365(7) 0.6514(3) 0.1635(4) 0.0439(15) Uani d . 1 . .
H H3A 1.1314 0.6636 0.2108 0.053 Uiso calc R 1 . .
H H3B 1.0423 0.6815 0.1004 0.053 Uiso calc R 1 . .
O O1 0.8609(5) 0.4633(3) 0.0223(3) 0.0362(11) Uani d . 1 . .
O O2 0.6121(7) 0.3436(4) 0.6927(4) 0.106(2) Uani d DU 1 A .
O O3 0.796(2) 0.277(2) 0.588(2) 0.111(7) Uani d PDU 0.292(18) A 1
O O4 0.515(3) 0.2378(16) 0.5687(19) 0.087(7) Uani d PDU 0.292(18) A 1
O O5 0.588(4) 0.3706(15) 0.5011(15) 0.110(7) Uani d PDU 0.292(18) A 1
O O3' 0.7366(16) 0.2374(7) 0.5975(10) 0.106(4) Uani d PDU 0.708(18) A 2
O O4' 0.4671(9) 0.2889(10) 0.5297(10) 0.094(4) Uani d PDU 0.708(18) A 2
O O5' 0.702(2) 0.3771(7) 0.5301(11) 0.127(4) Uani d PDU 0.708(18) A 2
C C1 0.7704(8) 0.4121(5) 0.1876(5) 0.0462(19) Uani d . 1 . .
H H1A 0.6681 0.4045 0.2216 0.055 Uiso calc R 1 . .
H H1B 0.8302 0.3565 0.1933 0.055 Uiso calc R 1 . .
C C2 0.7207(9) 0.4323(5) 0.0694(6) 0.053(2) Uani d . 1 . .
H H2 0.6418 0.4818 0.0671 0.063 Uiso calc R 1 . .
C C3 0.6246(9) 0.3603(4) 0.0010(6) 0.055(2) Uani d . 1 . .
H H3C 0.5940 0.3801 -0.0743 0.082 Uiso calc R 1 . .
H H3D 0.5238 0.3461 0.0322 0.082 Uiso calc R 1 . .
H H3E 0.6952 0.3093 0.0019 0.082 Uiso calc R 1 . .
C C4 0.9737(10) 0.4386(5) 0.3534(5) 0.061(2) Uani d . 1 . .
H H4A 1.0149 0.4866 0.4024 0.073 Uiso calc R 1 . .
H H4B 0.8940 0.4057 0.3907 0.073 Uiso calc R 1 . .
C C5 1.1193(11) 0.3806(5) 0.3443(6) 0.074(3) Uani d . 1 . .
H H5A 1.0798 0.3342 0.2923 0.089 Uiso calc R 1 . .
H H5B 1.1520 0.3534 0.4164 0.089 Uiso calc R 1 . .
C C6 1.2758(9) 0.4189(5) 0.3084(6) 0.064(2) Uani d . 1 . .
H H6A 1.3151 0.4672 0.3573 0.076 Uiso calc R 1 . .
H H6B 1.3643 0.3747 0.3155 0.076 Uiso calc R 1 . .
C C7 0.7662(10) 0.5487(5) 0.2821(6) 0.064(2) Uani d . 1 . .
H H7A 0.6739 0.5554 0.2212 0.077 Uiso calc R 1 . .
H H7B 0.7166 0.5295 0.3465 0.077 Uiso calc R 1 . .
C C8 0.8395(11) 0.6349(6) 0.3072(7) 0.084(3) Uani d . 1 . .
H H8A 0.9381 0.6281 0.3635 0.101 Uiso calc R 1 . .
H H8B 0.7575 0.6700 0.3396 0.101 Uiso calc R 1 . .
C C9 0.8919(10) 0.6849(5) 0.2125(7) 0.068(2) Uani d . 1 . .
H H9A 0.7953 0.6880 0.1540 0.082 Uiso calc R 1 . .
H H9B 0.9181 0.7443 0.2376 0.082 Uiso calc R 1 . .

loop_
_atom_site_aniso_label
_atom_site_aniso_U_11
_atom_site_aniso_U_22
_atom_site_aniso_U_33
_atom_site_aniso_U_12
_atom_site_aniso_U_13
_atom_site_aniso_U_23
Zn1 0.0407(5) 0.0297(4) 0.0284(4) -0.0007(4) 0.0085(3) -0.0018(4)
Cl1 0.0513(14) 0.0585(14) 0.0472(13) -0.0092(11) 0.0064(10) -0.0026(10)
N1 0.050(3) 0.042(3) 0.029(3) 0.003(3) 0.019(3) -0.001(3)
N2 0.055(4) 0.082(5) 0.060(4) 0.022(3) 0.019(4) 0.027(4)
N3 0.066(4) 0.034(4) 0.036(3) -0.001(3) 0.022(3) -0.008(3)
O1 0.039(3) 0.039(3) 0.033(2) -0.011(2) 0.014(2) -0.006(2)
O2 0.112(5) 0.145(6) 0.060(4) 0.009(4) 0.005(4) -0.029(4)
O3 0.080(12) 0.122(14) 0.131(13) 0.004(12) 0.015(11) -0.002(13)
O4 0.087(13) 0.084(13) 0.090(12) -0.060(11) 0.011(10) -0.004(11)
O5 0.105(14) 0.125(13) 0.099(12) -0.015(12) 0.014(12) 0.041(11)
O3' 0.094(8) 0.084(7) 0.149(8) 0.035(6) 0.044(6) 0.015(7)
O4' 0.057(6) 0.106(9) 0.117(8) -0.017(5) 0.009(5) -0.029(7)
O5' 0.117(9) 0.129(8) 0.147(9) -0.063(7) 0.058(7) 0.024(7)
C1 0.045(5) 0.056(5) 0.041(5) -0.016(4) 0.020(4) 0.004(4)
C2 0.045(5) 0.057(5) 0.059(5) -0.012(4) 0.017(4) -0.008(4)
C3 0.052(5) 0.054(5) 0.058(5) -0.011(4) 0.004(4) -0.002(4)
C4 0.094(7) 0.060(5) 0.031(5) -0.006(5) 0.015(4) 0.014(4)
C5 0.102(7) 0.079(7) 0.038(5) 0.024(6) -0.002(5) 0.026(4)
C6 0.065(6) 0.064(6) 0.062(6) -0.002(4) 0.012(5) 0.008(4)
C7 0.074(6) 0.050(6) 0.080(6) -0.018(4) 0.050(5) -0.034(4)
C8 0.095(7) 0.079(7) 0.091(7) 0.009(5) 0.060(6) -0.024(6)
C9 0.097(7) 0.042(5) 0.069(6) 0.000(5) 0.023(5) -0.010(4)

loop_
_atom_type_symbol
_atom_type_description
_atom_type_scat_dispersion_real
_atom_type_scat_dispersion_imag
_atom_type_scat_source
C C 0.0033 0.0016 'International Tables Vol C Tables 4.2.6.8 and 6.1.1.4'
H H 0.0000 0.0000 'International Tables Vol C Tables 4.2.6.8 and 6.1.1.4'
N N 0.0061 0.0033 'International Tables Vol C Tables 4.2.6.8 and 6.1.1.4'
O O 0.0106 0.0060 'International Tables Vol C Tables 4.2.6.8 and 6.1.1.4'
Zn Zn 0.2839 1.4301 'International Tables Vol C Tables 4.2.6.8 and 6.1.1.4'
Cl Cl 0.1484 0.1585 'International Tables Vol C Tables 4.2.6.8 and 6.1.1.4'

loop_
_geom_angle_atom_site_label_1
_geom_angle_atom_site_label_2
_geom_angle_atom_site_label_3
_geom_angle_site_symmetry_1
_geom_angle_site_symmetry_3
_geom_angle
_geom_angle_publ_flag
O1 Zn1 N1 . . 82.70(18) y
O1 Zn1 N2 . . 119.7(2) y
O1 Zn1 N3 . . 122.9(2) y
N1 Zn1 N2 . . 94.5(2) y
N1 Zn1 N3 . . 96.4(2) y
N2 Zn1 N3 . . 117.2(3) y
O1 Zn1 O1 . 3_765 80.07(17) y
N2 Zn1 O1 . 3_765 91.7(2) y
N3 Zn1 O1 . 3_765 95.20(18) y
O1 Zn1 N1 3_765 . 162.57(17) y
O1 Zn1 Zn1 . 3_765 41.51(11) ?
N2 Zn1 Zn1 . 3_765 109.50(18) ?
N3 Zn1 Zn1 . 3_765 113.91(14) ?
O1 Zn1 Zn1 3_765 3_765 38.56(11) ?
N1 Zn1 Zn1 . 3_765 124.16(14) ?
O5 Cl1 O2 . . 114.3(10) ?
O5 Cl1 O3 . . 111.7(11) ?
O2 Cl1 O3 . . 108.2(10) ?
O5 Cl1 O4 . . 109.8(11) ?
O2 Cl1 O4 . . 105.6(9) ?
O3 Cl1 O4 . . 106.8(11) ?
O5' Cl1 O4' . . 111.3(6) ?
O5' Cl1 O3' . . 109.2(6) ?
O4' Cl1 O3' . . 111.3(6) ?
O5' Cl1 O2 . . 106.8(5) ?
O4' Cl1 O2 . . 109.5(5) ?
O3' Cl1 O2 . . 108.5(5) ?
C1 N1 C4 . . 111.5(6) ?
C1 N1 C7 . . 108.0(5) ?
C4 N1 C7 . . 110.2(5) ?
C1 N1 Zn1 . . 100.7(4) ?
C4 N1 Zn1 . . 113.9(4) ?
C7 N1 Zn1 . . 112.1(4) ?
C6 N2 Zn1 . . 124.9(4) ?
C6 N2 H2A . . 106.1 ?
Zn1 N2 H2A . . 106.1 ?
C6 N2 H2B . . 106.1 ?
Zn1 N2 H2B . . 106.1 ?
H2A N2 H2B . . 106.3 ?
C9 N3 Zn1 . . 117.7(4) ?
C9 N3 H3A . . 107.9 ?
Zn1 N3 H3A . . 107.9 ?
C9 N3 H3B . . 107.9 ?
Zn1 N3 H3B . . 107.9 ?
H3A N3 H3B . . 107.2 ?
C2 O1 Zn1 . . 115.6(4) ?
C2 O1 Zn1 . 3_765 144.4(4) ?
Zn1 O1 Zn1 . 3_765 99.93(17) ?
N1 C1 C2 . . 115.8(6) ?
N1 C1 H1A . . 108.3 ?
C2 C1 H1A . . 108.3 ?
N1 C1 H1B . . 108.3 ?
C2 C1 H1B . . 108.3 ?
H1A C1 H1B . . 107.4 ?
O1 C2 C1 . . 110.4(6) ?
O1 C2 C3 . . 112.9(6) ?
C1 C2 C3 . . 115.3(6) ?
O1 C2 H2 . . 105.8 ?
C1 C2 H2 . . 105.8 ?
C3 C2 H2 . . 105.8 ?
C2 C3 H3C . . 109.5 ?
C2 C3 H3D . . 109.5 ?
H3C C3 H3D . . 109.5 ?
C2 C3 H3E . . 109.5 ?
H3C C3 H3E . . 109.5 ?
H3D C3 H3E . . 109.5 ?
C5 C4 N1 . . 119.8(6) ?
C5 C4 H4A . . 107.4 ?
N1 C4 H4A . . 107.4 ?
C5 C4 H4B . . 107.4 ?
N1 C4 H4B . . 107.4 ?
H4A C4 H4B . . 106.9 ?
C4 C5 C6 . . 119.0(7) ?
C4 C5 H5A . . 107.6 ?
C6 C5 H5A . . 107.6 ?
C4 C5 H5B . . 107.6 ?
C6 C5 H5B . . 107.6 ?
H5A C5 H5B . . 107.0 ?
N2 C6 C5 . . 112.2(6) ?
N2 C6 H6A . . 109.2 ?
C5 C6 H6A . . 109.2 ?
N2 C6 H6B . . 109.2 ?
C5 C6 H6B . . 109.2 ?
H6A C6 H6B . . 107.9 ?
C8 C7 N1 . . 118.7(6) ?
C8 C7 H7A . . 107.6 ?
N1 C7 H7A . . 107.6 ?
C8 C7 H7B . . 107.6 ?
N1 C7 H7B . . 107.6 ?
H7A C7 H7B . . 107.1 ?
C7 C8 C9 . . 116.8(7) ?
C7 C8 H8A . . 108.1 ?
C9 C8 H8A . . 108.1 ?
C7 C8 H8B . . 108.1 ?
C9 C8 H8B . . 108.1 ?
H8A C8 H8B . . 107.3 ?
N3 C9 C8 . . 117.3(6) ?
N3 C9 H9A . . 108.0 ?
C8 C9 H9A . . 108.0 ?
N3 C9 H9B . . 108.0 ?
C8 C9 H9B . . 108.0 ?
H9A C9 H9B . . 107.2 ?

loop_
_geom_bond_atom_site_label_1
_geom_bond_atom_site_label_2
_geom_bond_site_symmetry_2
_geom_bond_distance
_geom_bond_publ_flag
Zn1 O1 . 1.963(4) y
Zn1 N1 . 2.231(5) y
Zn1 N2 . 2.043(5) y
Zn1 N3 . 2.050(5) y
Zn1 O1 3_765 2.087(4) y
Zn1 Zn1 3_765 3.102(2) y
Cl1 O2 . 1.414(5) ?
Cl1 O3 . 1.427(13) ?
Cl1 O4 . 1.430(12) ?
Cl1 O5 . 1.372(12) ?
Cl1 O3' . 1.413(7) ?
Cl1 O4' . 1.400(7) ?
Cl1 O5' . 1.390(8) ?
N1 C1 . 1.461(8) ?
N1 C4 . 1.476(8) ?
N1 C7 . 1.482(8) ?
N2 C6 . 1.443(8) ?
N2 H2A . 0.900 ?
N2 H2B . 0.900 ?
N3 C9 . 1.461(8) ?
N3 H3A . 0.900 ?
N3 H3B . 0.900 ?
O1 C2 . 1.407(7) ?
O1 Zn1 3_765 2.087(4) ?
C1 C2 . 1.465(9) ?
C1 H1A . 0.970 ?
C1 H1B . 0.970 ?
C2 C3 . 1.515(9) ?
C2 H2 . 0.980 ?
C3 H3C . 0.960 ?
C3 H3D . 0.960 ?
C3 H3E . 0.960 ?
C4 C5 . 1.475(10) ?
C4 H4A . 0.970 ?
C4 H4B . 0.970 ?
C5 C6 . 1.495(10) ?
C5 H5A . 0.970 ?
C5 H5B . 0.970 ?
C6 H6A . 0.970 ?
C6 H6B . 0.970 ?
C7 C8 . 1.452(10) ?
C7 H7A . 0.970 ?
C7 H7B . 0.970 ?
C8 C9 . 1.487(10) ?
C8 H8A . 0.970 ?
C8 H8B . 0.970 ?
C9 H9A . 0.970 ?
C9 H9B . 0.970 ?

loop_
_geom_hbond_atom_site_label_D
_geom_hbond_atom_site_label_H
_geom_hbond_atom_site_label_A
_geom_hbond_site_symmetry_A
_geom_hbond_distance_DH
_geom_hbond_distance_HA
_geom_hbond_distance_DA
_geom_hbond_angle_DHA
N2 H2A O3' 4_665 0.90 2.22 3.087(13) 160.3
N3 H3A O2 3_766 0.90 2.21 3.078(8) 163.1
N3 H3A O3 3_766 0.90 2.59 3.30(3) 136.7
N3 H3B O4 2_655 0.90 2.21 3.083(19) 163.6
N3 H3B O4' 2_655 0.90 2.27 3.142(11) 163.7
